data_1101118
loop_
_publ_author_name
'Nuria A. Ill\'an-Cabeza'
'Rosario A. Vilaplana'
'Ysmael \'Alvarez'
'Khalid Akdi'
'Sanae Kamah'
'Francisco Hueso-Ure\~na'
'Miguel Quir\'os'
'Francisco Gonz\'alez-V\'ilchez'
'Miguel N. Moreno-Carretero'

_publ_section_title
;
 Synthesis, structure and biological activity of a new and
 efficient Cd(II)-uracil derivative complex system
 for cleavage of DNA
;
_journal_issue 8
_journal_name_full 'JBIC Journal of Biological Inorganic Chemistry'
_journal_page_first 924
_journal_page_last 934
_journal_paper_doi 10.1007/s00775-005-0045-x
_journal_volume 10
_journal_year 2005
_chemical_formula_sum 'C42 H55 Cd Cl2 N18 O18.5'
_chemical_formula_weight 1291.34
_space_group_IT_number 14
_symmetry_cell_setting monoclinic
_symmetry_space_group_name_Hall '-P 2yn'
_symmetry_space_group_name_H-M 'P 1 21/n 1'
_cell_angle_alpha 90.00
_cell_angle_beta 97.126(5)
_cell_angle_gamma 90.00
_cell_formula_units_Z 4
_cell_length_a 14.4479(9)
_cell_length_b 22.195(2)
_cell_length_c 17.1200(11)
_cell_measurement_temperature 293(2)
_cell_volume 5447.5(7)
_diffrn_ambient_temperature 293(2)
_exptl_crystal_density_diffrn 1.575
_cod_original_sg_symbol_H-M 'P 21/n'
_cod_original_formula_sum 'C42 H55 Cd Cl2 N18 O18.50'
_cod_database_code 1101118

loop_
_symmetry_equiv_pos_as_xyz
'x, y, z'
'-x+1/2, y+1/2, -z+1/2'
'-x, -y, -z'
'x-1/2, -y-1/2, z-1/2'

loop_
_atom_site_label
_atom_site_type_symbol
_atom_site_fract_x
_atom_site_fract_y
_atom_site_fract_z
_atom_site_U_iso_or_equiv
_atom_site_adp_type
_atom_site_occupancy
_atom_site_symmetry_multiplicity
_atom_site_calc_flag
_atom_site_refinement_flags
_atom_site_disorder_assembly
_atom_site_disorder_group
Cd Cd 0.21266(3) 0.407415(19) 0.17710(2) 0.03349(17) Uani 1 1 d . . .
N1A N 0.2910(3) 0.3997(2) 0.3047(3) 0.0349(11) Uani 1 1 d . . .
C2A C 0.3821(4) 0.4127(3) 0.3167(3) 0.0359(14) Uani 1 1 d . . .
C21A C 0.4287(4) 0.4204(3) 0.2444(3) 0.0382(14) Uani 1 1 d . . .
C22A C 0.5250(4) 0.4450(3) 0.2536(4) 0.0533(18) Uani 1 1 d . . .
H21A H 0.5677 0.4137 0.2730 0.064 Uiso 1 1 d R . .
H22A H 0.5300 0.4779 0.2903 0.064 Uiso 1 1 d R . .
H23A H 0.5400 0.4588 0.2036 0.064 Uiso 1 1 d R . .
C3A C 0.4293(5) 0.4171(4) 0.3920(4) 0.0565(19) Uani 1 1 d . . .
H3A H 0.4928 0.4258 0.3996 0.068 Uiso 1 1 d R . .
C4A C 0.3795(5) 0.4080(4) 0.4561(4) 0.061(2) Uani 1 1 d . . .
H4A H 0.4093 0.4119 0.5072 0.073 Uiso 1 1 d R . .
C5A C 0.2881(5) 0.3944(4) 0.4432(4) 0.0567(19) Uani 1 1 d . . .
H5A H 0.2545 0.3876 0.4853 0.068 Uiso 1 1 d R . .
C6A C 0.2448(4) 0.3897(3) 0.3663(3) 0.0414(15) Uani 1 1 d . . .
C61A C 0.1448(4) 0.3726(3) 0.3473(4) 0.0425(15) Uani 1 1 d . . .
C62A C 0.0939(5) 0.3549(4) 0.4147(4) 0.069(2) Uani 1 1 d . . .
H61A H 0.0856 0.3894 0.4469 0.082 Uiso 1 1 d R . .
H62A H 0.1292 0.3248 0.4457 0.082 Uiso 1 1 d R . .
H63A H 0.0340 0.3388 0.3945 0.082 Uiso 1 1 d R . .
N1B N 0.5204(4) 0.3838(3) 0.0140(3) 0.0508(14) Uani 1 1 d . . .
C1B C 0.6036(5) 0.3505(4) -0.0062(5) 0.081(3) Uani 1 1 d . . .
H11B H 0.6072 0.3544 -0.0616 0.097 Uiso 1 1 d R . .
H12B H 0.5978 0.3087 0.0069 0.097 Uiso 1 1 d R . .
H13B H 0.6591 0.3667 0.0229 0.097 Uiso 1 1 d R . .
C2B C 0.4736(4) 0.4194(3) -0.0440(4) 0.0486(17) Uani 1 1 d . . .
O2B O 0.5022(3) 0.4262(3) -0.1077(3) 0.0669(15) Uani 1 1 d . . .
N3B N 0.3934(3) 0.4460(2) -0.0270(3) 0.0430(13) Uani 1 1 d . . .
C3B C 0.3374(5) 0.4791(4) -0.0907(4) 0.0582(19) Uani 1 1 d . . .
H31B H 0.3582 0.4687 -0.1400 0.070 Uiso 1 1 d R . .
H32B H 0.3445 0.5217 -0.0821 0.070 Uiso 1 1 d R . .
H33B H 0.2729 0.4684 -0.0917 0.070 Uiso 1 1 d R . .
C4B C 0.3610(4) 0.4432(3) 0.0464(3) 0.0372(14) Uani 1 1 d . . .
O4B O 0.2873(3) 0.4695(2) 0.0571(2) 0.0471(11) Uani 1 1 d . . .
C5B C 0.4163(4) 0.4102(3) 0.1047(3) 0.0370(14) Uani 1 1 d . . .
N5B N 0.3794(3) 0.4067(2) 0.1780(3) 0.0359(11) Uani 1 1 d . . .
C6B C 0.4913(4) 0.3781(3) 0.0875(4) 0.0439(16) Uani 1 1 d . . .
N6B N 0.5390(4) 0.3393(3) 0.1383(3) 0.0652(18) Uani 1 1 d . . .
H61B H 0.5223 0.3337 0.1843 0.078 Uiso 1 1 d R . .
H62B H 0.5861 0.3200 0.1246 0.078 Uiso 1 1 d R . .
N1C N -0.1482(3) 0.3780(3) 0.2416(4) 0.0547(15) Uani 1 1 d . . .
C1C C -0.2264(5) 0.4123(5) 0.2656(7) 0.099(3) Uani 1 1 d . . .
H11C H -0.2201 0.4164 0.3219 0.119 Uiso 1 1 d R . .
H12C H -0.2830 0.3910 0.2480 0.119 Uiso 1 1 d R . .
H13C H -0.2284 0.4516 0.2419 0.119 Uiso 1 1 d R . .
C2C C -0.1700(5) 0.3299(3) 0.1913(4) 0.0535(18) Uani 1 1 d . . .
O2C O -0.2509(3) 0.3188(3) 0.1654(3) 0.0744(16) Uani 1 1 d . . .
N3C N -0.0972(3) 0.2965(2) 0.1725(3) 0.0461(13) Uani 1 1 d . . .
C3C C -0.1199(5) 0.2455(3) 0.1187(5) 0.071(2) Uani 1 1 d . . .
H31C H -0.1493 0.2146 0.1462 0.085 Uiso 1 1 d R . .
H32C H -0.0643 0.2297 0.1010 0.085 Uiso 1 1 d R . .
H33C H -0.1620 0.2588 0.0742 0.085 Uiso 1 1 d R . .
C4C C -0.0031(4) 0.3084(3) 0.1999(4) 0.0422(15) Uani 1 1 d . . .
O4C O 0.0574(3) 0.2757(2) 0.1766(3) 0.0526(12) Uani 1 1 d . . .
C5C C 0.0141(4) 0.3575(3) 0.2524(4) 0.0403(15) Uani 1 1 d . . .
N5C N 0.1098(3) 0.3727(2) 0.2744(3) 0.0388(12) Uani 1 1 d . . .
C6C C -0.0565(4) 0.3935(3) 0.2705(4) 0.0440(16) Uani 1 1 d . . .
N6C N -0.0443(4) 0.4431(3) 0.3139(4) 0.0601(16) Uani 1 1 d . . .
H61C H 0.0111 0.4541 0.3326 0.072 Uiso 1 1 d R . .
H62C H -0.0916 0.4641 0.3235 0.072 Uiso 1 1 d R . .
N1D N 0.0697(3) 0.4381(2) 0.1100(3) 0.0335(11) Uani 1 1 d . . .
C2D C 0.0287(4) 0.4021(3) 0.0534(3) 0.0358(14) Uani 1 1 d . . .
C21D C 0.0859(4) 0.3512(3) 0.0291(3) 0.0383(14) Uani 1 1 d . . .
C22D C 0.0450(5) 0.3098(3) -0.0338(4) 0.0556(18) Uani 1 1 d . . .
H21D H 0.0425 0.3298 -0.0837 0.067 Uiso 1 1 d R . .
H22D H -0.0168 0.2987 -0.0244 0.067 Uiso 1 1 d R . .
H23D H 0.0829 0.2743 -0.0341 0.067 Uiso 1 1 d R . .
C3D C -0.0618(4) 0.4130(3) 0.0197(4) 0.0498(17) Uani 1 1 d . . .
H3D H -0.0916 0.3868 -0.0177 0.060 Uiso 1 1 d R . .
C4D C -0.1081(4) 0.4628(3) 0.0430(4) 0.0538(18) Uani 1 1 d . . .
H4D H -0.1676 0.4720 0.0187 0.065 Uiso 1 1 d R . .
C5D C -0.0649(4) 0.4996(3) 0.1016(4) 0.0512(17) Uani 1 1 d . . .
H5D H -0.0965 0.5324 0.1194 0.061 Uiso 1 1 d R . .
C6D C 0.0255(4) 0.4866(3) 0.1340(3) 0.0340(13) Uani 1 1 d . . .
C61D C 0.0810(4) 0.5236(3) 0.1954(3) 0.0380(14) Uani 1 1 d . . .
C62D C 0.0343(5) 0.5770(3) 0.2267(4) 0.0545(18) Uani 1 1 d . . .
H61D H -0.0050 0.5634 0.2644 0.065 Uiso 1 1 d R . .
H62D H -0.0028 0.5976 0.1846 0.065 Uiso 1 1 d R . .
H63D H 0.0808 0.6039 0.2518 0.065 Uiso 1 1 d R . .
N1E N 0.3546(4) 0.2357(3) 0.0751(3) 0.0597(16) Uani 1 1 d . . .
C1E C 0.4028(6) 0.1922(4) 0.1305(5) 0.081(3) Uani 1 1 d . . .
H11E H 0.4447 0.1679 0.1046 0.097 Uiso 1 1 d R . .
H12E H 0.3572 0.1669 0.1504 0.097 Uiso 1 1 d R . .
H13E H 0.4373 0.2136 0.1734 0.097 Uiso 1 1 d R . .
C2E C 0.3854(6) 0.2405(4) 0.0021(5) 0.082(3) Uani 1 1 d . . .
O2E O 0.4523(6) 0.2122(4) -0.0136(5) 0.148(4) Uani 1 1 d . . .
N3E N 0.3374(4) 0.2790(3) -0.0511(3) 0.0613(17) Uani 1 1 d . . .
C3E C 0.3673(7) 0.2820(5) -0.1306(5) 0.102(3) Uani 1 1 d . . .
H31E H 0.3365 0.2504 -0.1621 0.122 Uiso 1 1 d R . .
H32E H 0.4337 0.2764 -0.1270 0.122 Uiso 1 1 d R . .
H33E H 0.3511 0.3203 -0.1547 0.122 Uiso 1 1 d R . .
C4E C 0.2606(5) 0.3132(3) -0.0363(4) 0.0469(16) Uani 1 1 d . . .
O4E O 0.2232(4) 0.3479(2) -0.0872(3) 0.0604(13) Uani 1 1 d . . .
C5E C 0.2342(4) 0.3057(3) 0.0405(3) 0.0385(14) Uani 1 1 d . . .
N5E N 0.1683(3) 0.3461(2) 0.0665(3) 0.0360(11) Uani 1 1 d . . .
C6E C 0.2805(4) 0.2679(3) 0.0947(4) 0.0450(16) Uani 1 1 d . . .
N6E N 0.2540(4) 0.2616(3) 0.1663(3) 0.0561(15) Uani 1 1 d . . .
H61E H 0.2071 0.2817 0.1789 0.067 Uiso 1 1 d R . .
H62E H 0.2837 0.2375 0.1998 0.067 Uiso 1 1 d R . .
N1F N 0.3647(4) 0.5877(2) 0.3242(3) 0.0520(14) Uani 1 1 d . . .
C1F C 0.4496(5) 0.6193(4) 0.3090(5) 0.071(2) Uani 1 1 d . . .
H11F H 0.4935 0.5906 0.2932 0.086 Uiso 1 1 d R . .
H12F H 0.4768 0.6397 0.3558 0.086 Uiso 1 1 d R . .
H13F H 0.4345 0.6482 0.2676 0.086 Uiso 1 1 d R . .
C2F C 0.3432(6) 0.5881(3) 0.4012(5) 0.063(2) Uani 1 1 d . . .
O2F O 0.3963(4) 0.6108(3) 0.4542(3) 0.099(2) Uani 1 1 d . . .
N3F N 0.2598(4) 0.5629(3) 0.4139(3) 0.0602(16) Uani 1 1 d . . .
C3F C 0.2368(7) 0.5611(5) 0.4952(4) 0.094(3) Uani 1 1 d . . .
H31F H 0.2730 0.5303 0.5243 0.113 Uiso 1 1 d R . .
H32F H 0.1716 0.5526 0.4950 0.113 Uiso 1 1 d R . .
H33F H 0.2511 0.5995 0.5196 0.113 Uiso 1 1 d R . .
C4F C 0.1955(5) 0.5367(3) 0.3551(4) 0.0461(16) Uani 1 1 d . . .
O4F O 0.1236(3) 0.5128(2) 0.3736(3) 0.0578(12) Uani 1 1 d . . .
C5F C 0.2216(4) 0.5391(3) 0.2777(3) 0.0371(14) Uani 1 1 d . . .
N5F N 0.1670(3) 0.5081(2) 0.2155(3) 0.0365(12) Uani 1 1 d . . .
C6F C 0.3069(4) 0.5611(3) 0.2641(4) 0.0395(14) Uani 1 1 d . . .
N6F N 0.3372(4) 0.5568(2) 0.1939(3) 0.0517(14) Uani 1 1 d . . .
H61F H 0.3914 0.5704 0.1873 0.062 Uiso 1 1 d R . .
H62F H 0.3025 0.5404 0.1553 0.062 Uiso 1 1 d R . .
Cl1 Cl 0.28267(12) 0.21065(9) 0.36613(10) 0.0588(5) Uani 1 1 d D . .
O1P O 0.1924(4) 0.2228(4) 0.3336(4) 0.133(3) Uani 1 1 d D A .
O2P O 0.2896(7) 0.1771(5) 0.4348(6) 0.082(3) Uiso 0.60 1 d PD A 1
O3P O 0.3230(8) 0.1816(5) 0.3047(6) 0.104(3) Uiso 0.60 1 d PD A 1
O4P O 0.3402(8) 0.2640(5) 0.3800(7) 0.113(4) Uiso 0.60 1 d PD A 1
O2P' O 0.2952(10) 0.1454(6) 0.3871(9) 0.084(4) Uiso 0.40 1 d PD A 2
O3P' O 0.2901(12) 0.2365(8) 0.4417(9) 0.114(6) Uiso 0.40 1 d PD A 2
O4P' O 0.3527(9) 0.2265(7) 0.3217(8) 0.087(4) Uiso 0.40 1 d PD A 2
Cl2 Cl -0.23752(18) 0.57688(10) 0.33176(13) 0.0802(6) Uani 1 1 d D . .
O5P O -0.1662(7) 0.5392(5) 0.3788(6) 0.107(3) Uiso 0.67 1 d PD B 1
O6P O -0.2191(10) 0.5705(7) 0.2554(7) 0.134(5) Uiso 0.67 1 d PD B 1
O7P O -0.2154(9) 0.6355(6) 0.3603(8) 0.120(4) Uiso 0.67 1 d PD B 1
O8P O -0.3220(10) 0.5621(8) 0.3538(11) 0.176(8) Uiso 0.67 1 d PD B 1
O5P' O -0.3034(18) 0.6136(11) 0.2730(15) 0.163(11) Uiso 0.33 1 d PD B 2
O6P' O -0.1807(14) 0.5503(10) 0.2801(12) 0.102(7) Uiso 0.33 1 d PD B 2
O7P' O -0.197(2) 0.6157(15) 0.3842(18) 0.22(2) Uiso 0.33 1 d PD B 2
O8P' O -0.3060(14) 0.5342(10) 0.3541(12) 0.095(7) Uiso 0.33 1 d PD B 2
O1W O 0.5094(5) 0.2921(3) 0.2911(3) 0.0915(19) Uani 1 1 d . . .
O2W O 0.1270(5) 0.2998(3) -0.2291(4) 0.115(2) Uani 1 1 d . . .
O3W O 0.3408(13) 0.6705(8) 0.5950(11) 0.144(6) Uiso 0.50 1 d P . .

loop_
_atom_site_aniso_label
_atom_site_aniso_U_11
_atom_site_aniso_U_22
_atom_site_aniso_U_33
_atom_site_aniso_U_23
_atom_site_aniso_U_13
_atom_site_aniso_U_12
Cd 0.0249(3) 0.0447(3) 0.0308(3) -0.00132(19) 0.00291(17) 0.00366(19)
N1A 0.028(3) 0.046(3) 0.032(3) 0.003(2) 0.006(2) -0.001(2)
C2A 0.029(3) 0.043(4) 0.035(3) 0.001(3) -0.001(3) -0.003(3)
C21A 0.024(3) 0.052(4) 0.039(4) 0.006(3) 0.005(3) 0.006(3)
C22A 0.035(4) 0.072(5) 0.053(4) 0.004(4) 0.007(3) -0.009(3)
C3A 0.037(4) 0.092(6) 0.040(4) 0.001(4) 0.001(3) -0.003(4)
C4A 0.052(5) 0.096(6) 0.031(4) 0.001(4) -0.009(3) -0.004(4)
C5A 0.043(4) 0.094(6) 0.034(4) 0.006(4) 0.008(3) -0.007(4)
C6A 0.040(4) 0.051(4) 0.035(3) 0.006(3) 0.009(3) 0.002(3)
C61A 0.031(3) 0.053(4) 0.045(4) 0.006(3) 0.012(3) -0.006(3)
C62A 0.053(4) 0.116(7) 0.040(4) 0.019(4) 0.015(3) -0.015(4)
N1B 0.043(3) 0.071(4) 0.042(3) 0.014(3) 0.019(3) 0.018(3)
C1B 0.061(5) 0.122(8) 0.065(5) 0.019(5) 0.031(4) 0.040(5)
C2B 0.039(4) 0.066(5) 0.044(4) 0.006(3) 0.017(3) -0.003(3)
O2B 0.051(3) 0.108(4) 0.047(3) 0.017(3) 0.024(2) 0.012(3)
N3B 0.036(3) 0.057(3) 0.038(3) 0.011(3) 0.010(2) 0.004(3)
C3B 0.043(4) 0.084(5) 0.049(4) 0.014(4) 0.010(3) 0.002(4)
C4B 0.028(3) 0.047(4) 0.038(3) 0.003(3) 0.006(3) 0.000(3)
O4B 0.032(2) 0.068(3) 0.042(2) 0.003(2) 0.0058(19) 0.013(2)
C5B 0.027(3) 0.052(4) 0.033(3) 0.007(3) 0.011(3) 0.004(3)
N5B 0.027(3) 0.047(3) 0.034(3) 0.005(2) 0.004(2) 0.001(2)
C6B 0.033(3) 0.054(4) 0.047(4) 0.008(3) 0.014(3) 0.008(3)
N6B 0.062(4) 0.082(4) 0.056(4) 0.027(3) 0.027(3) 0.037(3)
N1C 0.025(3) 0.063(4) 0.077(4) -0.004(3) 0.013(3) 0.001(3)
C1C 0.035(5) 0.110(8) 0.152(10) -0.036(7) 0.015(5) 0.017(5)
C2C 0.036(4) 0.063(5) 0.062(5) 0.009(4) 0.008(3) -0.004(4)
O2C 0.030(3) 0.092(4) 0.099(4) -0.007(3) -0.002(3) -0.004(3)
N3C 0.030(3) 0.050(3) 0.058(3) 0.001(3) 0.006(2) -0.005(2)
C3C 0.058(5) 0.062(5) 0.088(6) -0.012(4) -0.008(4) -0.002(4)
C4C 0.032(4) 0.050(4) 0.046(4) 0.013(3) 0.008(3) 0.001(3)
O4C 0.039(3) 0.052(3) 0.067(3) -0.003(2) 0.009(2) 0.004(2)
C5C 0.028(3) 0.050(4) 0.044(4) 0.009(3) 0.008(3) -0.004(3)
N5C 0.029(3) 0.046(3) 0.042(3) 0.005(2) 0.008(2) -0.002(2)
C6C 0.035(4) 0.044(4) 0.055(4) 0.005(3) 0.013(3) -0.001(3)
N6C 0.033(3) 0.060(4) 0.090(4) -0.014(4) 0.015(3) -0.001(3)
N1D 0.031(3) 0.040(3) 0.029(3) 0.001(2) 0.003(2) 0.001(2)
C2D 0.025(3) 0.046(4) 0.035(3) 0.004(3) -0.002(3) 0.002(3)
C21D 0.039(4) 0.040(3) 0.035(3) 0.002(3) 0.000(3) 0.000(3)
C22D 0.057(4) 0.056(4) 0.051(4) -0.012(3) -0.005(3) -0.004(3)
C3D 0.042(4) 0.056(4) 0.048(4) -0.008(3) -0.006(3) -0.002(3)
C4D 0.028(3) 0.073(5) 0.059(4) -0.006(4) -0.002(3) 0.011(3)
C5D 0.036(4) 0.054(4) 0.063(5) 0.003(4) 0.005(3) 0.009(3)
C6D 0.025(3) 0.041(3) 0.037(3) 0.003(3) 0.009(3) 0.002(3)
C61D 0.036(4) 0.041(4) 0.039(3) 0.002(3) 0.011(3) -0.001(3)
C62D 0.047(4) 0.050(4) 0.067(5) -0.013(4) 0.007(3) 0.009(3)
N1E 0.056(4) 0.062(4) 0.063(4) 0.009(3) 0.020(3) 0.029(3)
C1E 0.082(6) 0.077(6) 0.087(6) 0.017(5) 0.021(5) 0.038(5)
C2E 0.082(6) 0.088(6) 0.081(6) 0.005(5) 0.034(5) 0.034(5)
O2E 0.158(7) 0.180(8) 0.122(6) 0.034(5) 0.081(6) 0.126(7)
N3E 0.072(4) 0.073(4) 0.045(3) -0.005(3) 0.031(3) 0.017(3)
C3E 0.113(8) 0.133(9) 0.070(6) 0.002(6) 0.056(6) 0.032(7)
C4E 0.046(4) 0.050(4) 0.046(4) -0.008(3) 0.010(3) 0.002(3)
O4E 0.074(3) 0.068(3) 0.041(3) 0.008(2) 0.012(2) 0.009(3)
C5E 0.038(3) 0.043(4) 0.035(3) -0.002(3) 0.009(3) 0.002(3)
N5E 0.037(3) 0.039(3) 0.033(3) -0.003(2) 0.007(2) 0.005(2)
C6E 0.041(4) 0.048(4) 0.047(4) 0.000(3) 0.010(3) 0.005(3)
N6E 0.050(3) 0.072(4) 0.047(3) 0.014(3) 0.010(3) 0.019(3)
N1F 0.045(3) 0.057(4) 0.054(4) -0.008(3) 0.005(3) -0.016(3)
C1F 0.049(4) 0.078(5) 0.087(6) -0.016(5) 0.007(4) -0.029(4)
C2F 0.069(5) 0.063(5) 0.055(5) -0.010(4) -0.004(4) -0.008(4)
O2F 0.088(4) 0.139(6) 0.064(4) -0.031(4) -0.010(3) -0.039(4)
N3F 0.064(4) 0.077(4) 0.040(3) -0.008(3) 0.007(3) -0.015(3)
C3F 0.110(8) 0.133(8) 0.039(4) -0.016(5) 0.010(5) -0.033(7)
C4F 0.050(4) 0.046(4) 0.042(4) -0.004(3) 0.008(3) 0.000(3)
O4F 0.060(3) 0.070(3) 0.048(3) -0.006(2) 0.024(2) -0.014(3)
C5F 0.037(3) 0.038(3) 0.037(3) -0.003(3) 0.005(3) 0.000(3)
N5F 0.029(3) 0.043(3) 0.038(3) -0.002(2) 0.007(2) -0.004(2)
C6F 0.034(3) 0.040(4) 0.044(4) -0.003(3) 0.006(3) 0.002(3)
N6F 0.043(3) 0.058(4) 0.056(4) -0.007(3) 0.015(3) -0.018(3)
Cl1 0.0547(11) 0.0706(12) 0.0518(10) 0.0179(9) 0.0095(8) 0.0113(9)
O1P 0.065(4) 0.199(8) 0.129(6) 0.086(6) -0.011(4) 0.030(5)
Cl2 0.1088(18) 0.0737(14) 0.0630(13) -0.0036(11) 0.0299(12) 0.0085(13)
O1W 0.125(5) 0.080(4) 0.073(4) 0.023(3) 0.027(4) 0.027(4)
O2W 0.130(6) 0.126(6) 0.089(5) -0.016(4) 0.014(4) -0.050(5)

loop_
_geom_bond_atom_site_label_1
_geom_bond_atom_site_label_2
_geom_bond_distance
_geom_bond_site_symmetry_2
_geom_bond_publ_flag
Cd N1D 2.337(4) . ?
Cd N1A 2.338(5) . ?
Cd N5E 2.355(5) . ?
Cd N5B 2.407(5) . ?
Cd N5F 2.443(5) . ?
Cd N5C 2.489(5) . ?
N1A C6A 1.335(7) . ?
N1A C2A 1.338(7) . ?
C2A C3A 1.385(9) . ?
C2A C21A 1.491(8) . ?
C21A N5B 1.301(7) . ?
C21A C22A 1.484(8) . ?
C3A C4A 1.399(10) . ?
C4A C5A 1.346(10) . ?
C5A C6A 1.388(9) . ?
C6A C61A 1.491(9) . ?
C61A N5C 1.288(8) . ?
C61A C62A 1.496(8) . ?
N1B C2B 1.380(8) . ?
N1B C6B 1.381(8) . ?
N1B C1B 1.488(8) . ?
C2B O2B 1.222(7) . ?
C2B N3B 1.363(8) . ?
N3B C4B 1.396(7) . ?
N3B C3B 1.471(8) . ?
C4B O4B 1.247(7) . ?
C4B C5B 1.405(8) . ?
O4B N6F 3.057(7) . ?
C5B C6B 1.361(8) . ?
C5B N5B 1.426(7) . ?
C6B N6B 1.350(8) . ?
N6B O1W 2.898(8) . ?
N6B O2C 3.047(7) 1_655 ?
N1C C2C 1.384(9) . ?
N1C C6C 1.399(8) . ?
N1C C1C 1.463(9) . ?
C2C O2C 1.222(8) . ?
C2C N3C 1.359(8) . ?
N3C C4C 1.407(8) . ?
N3C C3C 1.469(9) . ?
C4C O4C 1.238(7) . ?
C4C C5C 1.417(9) . ?
O4C N6E 2.884(7) . ?
C5C C6C 1.360(9) . ?
C5C N5C 1.427(7) . ?
C6C N6C 1.328(8) . ?
N6C O4F 2.950(7) . ?
N1D C2D 1.336(7) . ?
N1D C6D 1.341(7) . ?
C2D C3D 1.384(8) . ?
C2D C21D 1.490(8) . ?
C21D N5E 1.285(7) . ?
C21D C22D 1.482(9) . ?
C3D C4D 1.375(9) . ?
C4D C5D 1.381(9) . ?
C5D C6D 1.386(8) . ?
C6D C61D 1.487(8) . ?
C61D N5F 1.295(7) . ?
C61D C62D 1.495(9) . ?
N1E C6E 1.363(8) . ?
N1E C2E 1.382(10) . ?
N1E C1E 1.466(9) . ?
C2E O2E 1.211(9) . ?
C2E N3E 1.374(10) . ?
N3E C4E 1.393(8) . ?
N3E C3E 1.479(9) . ?
C4E O4E 1.235(8) . ?
C4E C5E 1.425(9) . ?
O4E O2W 2.852(8) . ?
C5E C6E 1.364(9) . ?
C5E N5E 1.419(7) . ?
C6E N6E 1.337(8) . ?
N1F C6F 1.374(8) . ?
N1F C2F 1.390(9) . ?
N1F C1F 1.464(9) . ?
C2F O2F 1.223(9) . ?
C2F N3F 1.371(10) . ?
O2F O3W 2.947(19) . ?
N3F C4F 1.408(8) . ?
N3F C3F 1.472(9) . ?
C4F O4F 1.242(8) . ?
C4F C5F 1.423(9) . ?
C5F C6F 1.374(8) . ?
C5F N5F 1.421(7) . ?
C6F N6F 1.332(8) . ?
N6F O2B 2.925(7) 3_665 ?
Cl1 O1P 1.379(6) . ?
Cl1 O4P' 1.384(12) . ?
Cl1 O2P 1.384(9) . ?
Cl1 O3P' 1.408(14) . ?
Cl1 O3P 1.419(11) . ?
Cl1 O4P 1.450(11) . ?
Cl1 O2P' 1.498(12) . ?
Cl2 O7P' 1.33(2) . ?
Cl2 O8P 1.362(14) . ?
Cl2 O6P 1.373(12) . ?
Cl2 O6P' 1.408(16) . ?
Cl2 O7P 1.412(11) . ?
Cl2 O8P' 1.455(16) . ?
Cl2 O5P 1.485(10) . ?
Cl2 O5P' 1.531(19) . ?
O1W O2W 2.705(9) 4_666 ?
O3W O1W 2.85(2) 3_666 ?
